data_7241630
loop_
_publ_author_name
'Kuhrt, Robert'
'Ho, Po-Yuen'
'Hantusch, Martin'
'Lissel, Franziska'
'Blacque, Olivier'
'Knupfer, Martin'
'B\"uchner, Bernd'

_publ_section_title
;
 Synthesis and charge transfer characteristics of a ruthenium--acetylide
 complex
;
_journal_issue 70
_journal_name_full 'RSC Advances'
_journal_page_first 43242
_journal_page_last 43247
_journal_paper_doi 10.1039/D0RA08390A
_journal_volume 10
_journal_year 2020
_chemical_formula_moiety 'C64 H54 P4 Ru S2'
_chemical_formula_sum 'C64 H54 P4 Ru S2'
_chemical_formula_weight 1112.14
_space_group_crystal_system triclinic
_space_group_IT_number 2
_space_group_name_Hall '-P 1'
_space_group_name_H-M_alt 'P -1'
_atom_sites_solution_hydrogens geom
_atom_sites_solution_primary dual
_audit_creation_date 2019-03-11
_audit_creation_method
;
Olex2 1.2
(compiled 2018.05.29 svn.r3508 for OlexSys, GUI svn.r5506)
;
_audit_update_record
;
2020-06-16 deposited with the CCDC.	2020-11-18 downloaded from the CCDC.
;
_cell_angle_alpha 116.7842(13)
_cell_angle_beta 100.5828(12)
_cell_angle_gamma 98.7407(12)
_cell_formula_units_Z 1
_cell_length_a 9.46352(14)
_cell_length_b 12.66738(18)
_cell_length_c 12.98267(14)
_cell_measurement_reflns_used 21281
_cell_measurement_temperature 160(1)
_cell_measurement_theta_max 78.1630
_cell_measurement_theta_min 3.9550
_cell_volume 1315.96(4)
_computing_cell_refinement 'CrysAlisPro 1.171.40.39a (Rigaku OD, 2019)'
_computing_data_collection 'CrysAlisPro 1.171.40.39a (Rigaku OD, 2019)'
_computing_data_reduction 'CrysAlisPro 1.171.40.39a (Rigaku OD, 2019)'
_computing_molecular_graphics 'Olex2 (Dolomanov et al., 2009)'
_computing_publication_material 'Olex2 (Dolomanov et al., 2009)'
_computing_structure_refinement 'ShelXL (Sheldrick, 2015b)'
_computing_structure_solution 'ShelXT (Sheldrick, 2015a)'
_diffrn_ambient_environment N~2~
_diffrn_ambient_temperature 160(1)
_diffrn_detector 'CCD plate'
_diffrn_detector_area_resol_mean 5.8140
_diffrn_detector_type 'Pilatus 200K'
_diffrn_measured_fraction_theta_full 1.000
_diffrn_measured_fraction_theta_max 0.999
_diffrn_measurement_details
;
List of Runs (angles in degrees, time in seconds):

  # Type    Start    End  Width  t~exp~   \w     \q     \k     \f   Frames
#--------------------------------------------------------------------------
  1  \w    -66.00  18.00   0.50    0.25    --  -54.70  57.00-150.00  168
  2  \w    -35.00  -6.00   0.50    1.00    --  -84.25  30.00-120.00   58
  3  \w    -71.00 -13.00   0.50    1.00    --  -84.25  61.00 -30.00  116
  4  \w    -92.00  -9.00   0.50    0.25    --  -54.70 125.00-120.00  166
  5  \w   -132.00 -46.00   0.50    0.25    --  -54.70 -38.00  90.00  172
  6  \w   -129.00 -70.00   0.50    0.25    --  -54.70-125.00 -60.00  118
  7  \w   -130.00 -82.00   0.50    0.25    --  -54.70 -99.00 -30.00   96
  8  \w   -132.00 -46.00   0.50    0.25    --  -54.70 -38.00  30.00  172
  9  \w     33.00 105.00   0.50    1.00    --  105.75 -77.00  90.00  144
 10  \w     96.00 178.00   0.50    1.00    --  105.75  15.00  30.00  164
 11  \w     96.00 178.00   0.50    1.00    --  105.75  15.00 -60.00  164
 12  \w     96.00 178.00   0.50    1.00    --  105.75  15.00   0.00  164
 13  \w     96.00 178.00   0.50    1.00    --  105.75  15.00-120.00  164
 14  \w     97.00 178.00   0.50    1.00    --  105.75  30.00-180.00  162
 15  \w     94.00 178.00   0.50    1.00    --  105.75  45.00 -90.00  168
 16  \w     96.00 178.00   0.50    1.00    --  105.75  15.00  90.00  164
 17  \w     35.00  71.00   0.50    1.00    --  105.75 -61.00 -90.00   72
 18  \w     30.00 109.00   0.50    1.00    --  105.75 -94.00-150.00  158
 19  \w     29.00 112.00   0.50    1.00    --  105.75-111.00   0.00  166
 20  \w     33.00 105.00   0.50    1.00    --  105.75 -77.00  30.00  144
 21  \w     35.00  71.00   0.50    1.00    --  105.75 -61.00 -30.00   72
 22  \w     30.00 109.00   0.50    1.00    --  105.75 -94.00  30.00  158
 23  \w     33.00  96.00   0.50    1.00    --  105.75 -74.00 -79.00  126
 24  \w     29.00 112.00   0.50    1.00    --  105.75-111.00 -30.00  166
 25  \w     30.00 109.00   0.50    1.00    --  105.75 -94.00 120.00  158
 26  \w     33.00 105.00   0.50    1.00    --  105.75 -77.00 120.00  144
 27  \w     35.00  71.00   0.50    1.00    --  105.75 -61.00  30.00   72
 28  \w     29.00 112.00   0.50    1.00    --  105.75-111.00  90.00  166
 29  \w     33.00 105.00   0.50    1.00    --  105.75 -77.00 150.00  144
 30  \w     35.00  71.00   0.50    1.00    --  105.75 -61.00 120.00   72
 31  \w     29.00 112.00   0.50    1.00    --  105.75-111.00  60.00  166
 32  \w     29.00 112.00   0.50    1.00    --  105.75-111.00 -90.00  166
 33  \w     33.00 105.00   0.50    1.00    --  105.75 -77.00-120.00  144
 34  \w     30.00 109.00   0.50    1.00    --  105.75 -94.00-180.00  158
 35  \w     34.00 101.00   0.50    1.00    --  105.75 -77.00-150.00  134
;
_diffrn_measurement_device 'four-circle diffractometer'
_diffrn_measurement_device_type 'XtaLAB Synergy, Dualflex, Pilatus 200K'
_diffrn_measurement_method '\w scans'
_diffrn_orient_matrix_type 'CrysAlisPro convention (1999,Acta A55,543-557)'
_diffrn_orient_matrix_UB_11 0.1248562000
_diffrn_orient_matrix_UB_12 0.0265570000
_diffrn_orient_matrix_UB_13 0.1099338000
_diffrn_orient_matrix_UB_21 -0.0512531000
_diffrn_orient_matrix_UB_22 -0.1344297000
_diffrn_orient_matrix_UB_23 -0.0296087000
_diffrn_orient_matrix_UB_31 0.1064094000
_diffrn_orient_matrix_UB_32 -0.0348277000
_diffrn_orient_matrix_UB_33 -0.0792328000
_diffrn_radiation_monochromator mirror
_diffrn_radiation_probe x-ray
_diffrn_radiation_type CuK\a
_diffrn_radiation_wavelength 1.54184
_diffrn_reflns_av_R_equivalents 0.0342
_diffrn_reflns_av_unetI/netI 0.0277
_diffrn_reflns_Laue_measured_fraction_full 1.000
_diffrn_reflns_Laue_measured_fraction_max 0.999
_diffrn_reflns_limit_h_max 11
_diffrn_reflns_limit_h_min -10
_diffrn_reflns_limit_k_max 15
_diffrn_reflns_limit_k_min -15
_diffrn_reflns_limit_l_max 15
_diffrn_reflns_limit_l_min -16
_diffrn_reflns_number 24930
_diffrn_reflns_point_group_measured_fraction_full 1.000
_diffrn_reflns_point_group_measured_fraction_max 0.999
_diffrn_reflns_theta_full 67.684
_diffrn_reflns_theta_max 74.496
_diffrn_reflns_theta_min 3.980
_diffrn_source 'micro-focus sealed X-ray tube'
_diffrn_source_type 'PhotonJet (Cu) X-ray Source'
_exptl_absorpt_coefficient_mu 4.616
_exptl_absorpt_correction_T_max 0.855
_exptl_absorpt_correction_T_min 0.708
_exptl_absorpt_correction_type analytical
_exptl_absorpt_process_details
;
CrysAlisPro 1.171.40.39a (Rigaku Oxford Diffraction, 2019)
Analytical numeric absorption correction using a multifaceted crystal
model based on expressions derived by R.C. Clark & J.S. Reid.
(Clark, R. C. & Reid, J. S. (1995). Acta Cryst. A51, 887-897)
Empirical absorption correction using spherical harmonics,
 implemented in SCALE3 ABSPACK scaling algorithm.
;
_exptl_crystal_colour colourless
_exptl_crystal_density_diffrn 1.403
_exptl_crystal_description prism
_exptl_crystal_F_000 574
_exptl_crystal_preparation Luminescent
_exptl_crystal_size_max 0.1
_exptl_crystal_size_mid 0.07
_exptl_crystal_size_min 0.04
_refine_diff_density_max 0.617
_refine_diff_density_min -0.501
_refine_diff_density_rms 0.056
_refine_ls_extinction_method none
_refine_ls_goodness_of_fit_ref 1.049
_refine_ls_hydrogen_treatment constr
_refine_ls_matrix_type full
_refine_ls_number_parameters 341
_refine_ls_number_reflns 5369
_refine_ls_number_restraints 76
_refine_ls_restrained_S_all 1.204
_refine_ls_R_factor_all 0.0254
_refine_ls_R_factor_gt 0.0250
_refine_ls_shift/su_max 0.003
_refine_ls_shift/su_mean 0.000
_refine_ls_structure_factor_coef Fsqd
_refine_ls_weighting_details 'w=1/[\s^2^(Fo^2^)+(0.0320P)^2^+0.6923P] where P=(Fo^2^+2Fc^2^)/3'
_refine_ls_weighting_scheme calc
_refine_ls_wR_factor_gt 0.0641
_refine_ls_wR_factor_ref 0.0643
_reflns_Friedel_coverage 0.000
_reflns_number_gt 5251
_reflns_number_total 5369
_reflns_threshold_expression 'I > 2\s(I)'
_cod_data_source_file d0ra08390a2.cif
_cod_data_source_block trans-[Ru(dppe)2T2]
_cod_original_cell_volume 1315.96(3)
_cod_database_code 7241630
_shelx_shelxl_version_number 2018/3
_shelx_space_group_comment
;
The symmetry employed for this shelxl refinement is uniquely defined
by the following loop, which should always be used as a source of
symmetry information in preference to the above space-group names.
They are only intended as comments.
;
_shelx_estimated_absorpt_t_max 0.837
_shelx_estimated_absorpt_t_min 0.655
_olex2_refinement_description
;
1. Fixed Uiso
 At 1.2 times of:
  All C(H) groups, All C(H,H) groups
2. Restrained distances
 S1A-C3 \\sim S1B-C3
 with sigma of 0.005
 C3-C4B \\sim C6-C5 \\sim C3-C4A
 with sigma of 0.005
 S1A-C3 \\sim S1A-C5 \\sim S1B-C6 \\sim S1B-C3
 with sigma of 0.005
 C5-C4B \\sim C6-C4A
 with sigma of 0.005
3. Uiso/Uaniso restraints and constraints
C3 \\sim C4A \\sim C4B \\sim C5 \\sim C6 \\sim S1A \\sim S1B: within 2A with
sigma of 0.002 and sigma for terminal atoms of 0.005
4. Others
 Sof(C4B)=Sof(H4B)=Sof(H5B)=Sof(H6B)=Sof(S1B)=1-FVAR(1)
 Sof(C4A)=Sof(H4A)=Sof(H5A)=Sof(H6A)=Sof(S1A)=FVAR(1)
5.a Secondary CH2 refined with riding coordinates:
 C7(H7A,H7B), C8(H8A,H8B)
5.b Aromatic/amide H refined with riding coordinates:
 C4A(H4A), C4B(H4B), C5(H5A), C5(H5B), C6(H6A), C6(H6B), C10(H10), C11(H11),
 C12(H12), C13(H13), C14(H14), C16(H16), C17(H17), C18(H18), C19(H19), C20(H20),
  C22(H22), C23(H23), C24(H24), C25(H25), C26(H26), C28(H28), C29(H29),
 C30(H30), C31(H31), C32(H32)
;

loop_
_space_group_symop_operation_xyz
'x, y, z'
'-x, -y, -z'

loop_
_atom_site_label
_atom_site_type_symbol
_atom_site_fract_x
_atom_site_fract_y
_atom_site_fract_z
_atom_site_U_iso_or_equiv
_atom_site_adp_type
_atom_site_occupancy
_atom_site_site_symmetry_order
_atom_site_calc_flag
_atom_site_refinement_flags_posn
_atom_site_refinement_flags_adp
_atom_site_refinement_flags_occupancy
_atom_site_disorder_assembly
_atom_site_disorder_group
C1 C 0.59954(17) 0.50508(14) 0.37410(14) 0.0183(3) Uani 1 1 d . . . . .
C2 C 0.66932(19) 0.50880(16) 0.30554(15) 0.0232(3) Uani 1 1 d . . . . .
C3 C 0.7641(2) 0.50941(16) 0.23141(16) 0.0298(3) Uani 1 1 d D U . . .
C4A C 0.8133(9) 0.4121(5) 0.1603(7) 0.0350(9) Uani 0.608(3) 1 d D U . A 1
H4A H 0.780516 0.330723 0.145937 0.042 Uiso 0.608(3) 1 calc R . . A 1
C4B C 0.8164(10) 0.6010(7) 0.2073(9) 0.0435(9) Uani 0.392(3) 1 d D U . A 2
H4B H 0.782476 0.672854 0.228417 0.052 Uiso 0.392(3) 1 calc R . . A 2
C5 C 0.9386(3) 0.5713(2) 0.1410(2) 0.0448(4) Uani 1 1 d D U . . .
H5A H 1.000187 0.614247 0.114398 0.054 Uiso 0.608(3) 1 calc R . . A 1
H5B H 1.005105 0.624741 0.127578 0.054 Uiso 0.392(3) 1 calc R . . A 2
C6 C 0.9283(2) 0.4532(2) 0.10729(19) 0.0410(4) Uani 1 1 d D U . . .
H6A H 0.982239 0.403809 0.059355 0.049 Uiso 0.608(3) 1 calc R . . A 1
H6B H 0.984360 0.410230 0.056745 0.049 Uiso 0.392(3) 1 calc R . . A 2
C7 C 0.84443(18) 0.46456(15) 0.59972(16) 0.0216(3) Uani 1 1 d . . . . .
H7A H 0.868296 0.485760 0.685382 0.026 Uiso 1 1 calc R . . . .
H7B H 0.910459 0.414629 0.562445 0.026 Uiso 1 1 calc R . . . .
C8 C 0.87386(17) 0.58208(15) 0.59180(15) 0.0205(3) Uani 1 1 d . . . . .
H8A H 0.875096 0.562900 0.509184 0.025 Uiso 1 1 calc R . . . .
H8B H 0.971571 0.638263 0.648321 0.025 Uiso 1 1 calc R . . . .
C9 C 0.60855(18) 0.30437(15) 0.61582(15) 0.0205(3) Uani 1 1 d . . . . .
C10 C 0.6545(2) 0.37600(17) 0.74080(17) 0.0283(4) Uani 1 1 d . . . . .
H10 H 0.714305 0.457979 0.777251 0.034 Uiso 1 1 calc R . . . .
C11 C 0.6144(2) 0.3296(2) 0.81314(18) 0.0345(4) Uani 1 1 d . . . . .
H11 H 0.646619 0.379714 0.898261 0.041 Uiso 1 1 calc R . . . .
C12 C 0.5275(2) 0.2101(2) 0.76099(19) 0.0342(4) Uani 1 1 d . . . . .
H12 H 0.499479 0.178056 0.810014 0.041 Uiso 1 1 calc R . . . .
C13 C 0.4820(2) 0.13799(19) 0.6372(2) 0.0330(4) Uani 1 1 d . . . . .
H13 H 0.422942 0.055841 0.601116 0.040 Uiso 1 1 calc R . . . .
C14 C 0.5218(2) 0.18449(17) 0.56484(17) 0.0266(4) Uani 1 1 d . . . . .
H14 H 0.489522 0.133886 0.479766 0.032 Uiso 1 1 calc R . . . .
C15 C 0.66405(18) 0.24319(15) 0.38754(15) 0.0210(3) Uani 1 1 d . . . . .
C16 C 0.5886(2) 0.21855(16) 0.27376(16) 0.0257(4) Uani 1 1 d . . . . .
H16 H 0.524383 0.266883 0.265661 0.031 Uiso 1 1 calc R . . . .
C17 C 0.6056(2) 0.12379(18) 0.17108(17) 0.0328(4) Uani 1 1 d . . . . .
H17 H 0.553282 0.107884 0.093567 0.039 Uiso 1 1 calc R . . . .
C18 C 0.6988(2) 0.05278(18) 0.18187(19) 0.0349(4) Uani 1 1 d . . . . .
H18 H 0.710001 -0.012281 0.111924 0.042 Uiso 1 1 calc R . . . .
C19 C 0.7755(2) 0.07701(18) 0.2950(2) 0.0352(4) Uani 1 1 d . . . . .
H19 H 0.840110 0.028791 0.302651 0.042 Uiso 1 1 calc R . . . .
C20 C 0.7586(2) 0.17165(17) 0.39748(18) 0.0290(4) Uani 1 1 d . . . . .
H20 H 0.811693 0.187726 0.474858 0.035 Uiso 1 1 calc R . . . .
C21 C 0.78186(19) 0.71731(15) 0.79649(15) 0.0210(3) Uani 1 1 d . . . . .
C22 C 0.9230(2) 0.79994(17) 0.86334(17) 0.0275(4) Uani 1 1 d . . . . .
H22 H 0.984898 0.824434 0.823752 0.033 Uiso 1 1 calc R . . . .
C23 C 0.9734(2) 0.84638(17) 0.98685(17) 0.0324(4) Uani 1 1 d . . . . .
H23 H 1.069038 0.902661 1.031379 0.039 Uiso 1 1 calc R . . . .
C24 C 0.8838(2) 0.81055(18) 1.04531(16) 0.0321(4) Uani 1 1 d . . . . .
H24 H 0.918251 0.842125 1.129768 0.039 Uiso 1 1 calc R . . . .
C25 C 0.7448(2) 0.72910(18) 0.98056(17) 0.0302(4) Uani 1 1 d . . . . .
H25 H 0.683894 0.704263 1.020539 0.036 Uiso 1 1 calc R . . . .
C26 C 0.6931(2) 0.68296(16) 0.85653(15) 0.0240(3) Uani 1 1 d . . . . .
H26 H 0.596703 0.627699 0.812791 0.029 Uiso 1 1 calc R . . . .
C27 C 0.77145(18) 0.79692(15) 0.62592(16) 0.0220(3) Uani 1 1 d . . . . .
C28 C 0.7489(2) 0.90509(16) 0.71140(17) 0.0268(4) Uani 1 1 d . . . . .
H28 H 0.709586 0.905005 0.773627 0.032 Uiso 1 1 calc R . . . .
C29 C 0.7839(2) 1.01290(17) 0.70574(19) 0.0335(4) Uani 1 1 d . . . . .
H29 H 0.768325 1.085923 0.764143 0.040 Uiso 1 1 calc R . . . .
C30 C 0.8410(2) 1.01406(18) 0.6157(2) 0.0368(5) Uani 1 1 d . . . . .
H30 H 0.864867 1.087722 0.612134 0.044 Uiso 1 1 calc R . . . .
C31 C 0.8632(2) 0.90767(19) 0.5307(2) 0.0357(4) Uani 1 1 d . . . . .
H31 H 0.902120 0.908404 0.468522 0.043 Uiso 1 1 calc R . . . .
C32 C 0.8291(2) 0.79947(17) 0.53548(17) 0.0277(4) Uani 1 1 d . . . . .
H32 H 0.845158 0.726938 0.476753 0.033 Uiso 1 1 calc R . . . .
P1 P 0.64627(4) 0.37291(3) 0.52209(3) 0.01655(9) Uani 1 1 d . . . . .
P2 P 0.72206(4) 0.65432(3) 0.63162(3) 0.01664(9) Uani 1 1 d . . . . .
Ru1 Ru 0.500000 0.500000 0.500000 0.01356(6) Uani 1 2 d S T P . .
S1A S 0.84082(13) 0.63805(10) 0.22963(10) 0.0395(3) Uani 0.608(3) 1 d D U . A 1
S1B S 0.8205(3) 0.38526(19) 0.1531(3) 0.0328(4) Uani 0.392(3) 1 d D U . A 2

loop_
_atom_site_aniso_label
_atom_site_aniso_U_11
_atom_site_aniso_U_22
_atom_site_aniso_U_33
_atom_site_aniso_U_23
_atom_site_aniso_U_13
_atom_site_aniso_U_12
C1 0.0164(7) 0.0164(7) 0.0189(7) 0.0073(6) 0.0028(6) 0.0030(6)
C2 0.0209(8) 0.0275(9) 0.0203(8) 0.0112(7) 0.0073(7) 0.0050(7)
C3 0.0287(7) 0.0454(8) 0.0273(7) 0.0236(6) 0.0159(6) 0.0141(6)
C4A 0.0323(11) 0.0510(13) 0.0292(10) 0.0228(11) 0.0140(9) 0.0149(11)
C4B 0.0424(12) 0.0524(13) 0.0397(12) 0.0221(12) 0.0230(11) 0.0122(12)
C5 0.0448(9) 0.0617(10) 0.0393(8) 0.0321(8) 0.0210(7) 0.0104(8)
C6 0.0357(8) 0.0616(10) 0.0295(8) 0.0210(7) 0.0161(7) 0.0195(7)
C7 0.0163(7) 0.0204(8) 0.0264(8) 0.0108(7) 0.0045(6) 0.0042(6)
C8 0.0146(7) 0.0224(8) 0.0228(8) 0.0106(7) 0.0050(6) 0.0027(6)
C9 0.0191(7) 0.0216(8) 0.0248(8) 0.0137(7) 0.0068(6) 0.0083(6)
C10 0.0341(10) 0.0223(8) 0.0262(9) 0.0106(7) 0.0092(7) 0.0058(7)
C11 0.0441(11) 0.0384(11) 0.0280(9) 0.0198(9) 0.0139(9) 0.0139(9)
C12 0.0358(10) 0.0426(11) 0.0411(11) 0.0317(10) 0.0162(9) 0.0137(9)
C13 0.0298(9) 0.0299(10) 0.0445(11) 0.0250(9) 0.0077(8) 0.0033(8)
C14 0.0260(8) 0.0251(9) 0.0286(9) 0.0156(8) 0.0034(7) 0.0040(7)
C15 0.0202(8) 0.0182(7) 0.0239(8) 0.0089(7) 0.0085(6) 0.0054(6)
C16 0.0262(9) 0.0206(8) 0.0254(9) 0.0068(7) 0.0059(7) 0.0095(7)
C17 0.0391(11) 0.0270(9) 0.0234(9) 0.0053(8) 0.0072(8) 0.0108(8)
C18 0.0380(11) 0.0238(9) 0.0327(10) 0.0030(8) 0.0141(8) 0.0116(8)
C19 0.0361(10) 0.0274(10) 0.0425(11) 0.0133(9) 0.0142(9) 0.0187(8)
C20 0.0307(9) 0.0273(9) 0.0301(9) 0.0133(8) 0.0084(8) 0.0140(7)
C21 0.0227(8) 0.0169(7) 0.0188(7) 0.0064(6) 0.0017(6) 0.0058(6)
C22 0.0264(9) 0.0231(8) 0.0271(9) 0.0117(7) 0.0005(7) 0.0019(7)
C23 0.0323(10) 0.0226(9) 0.0265(9) 0.0060(7) -0.0055(8) 0.0023(7)
C24 0.0395(11) 0.0296(9) 0.0178(8) 0.0051(7) 0.0010(7) 0.0143(8)
C25 0.0346(10) 0.0343(10) 0.0221(8) 0.0119(8) 0.0102(8) 0.0140(8)
C26 0.0230(8) 0.0244(8) 0.0204(8) 0.0083(7) 0.0040(7) 0.0064(7)
C27 0.0173(7) 0.0184(8) 0.0259(8) 0.0113(7) -0.0002(6) 0.0001(6)
C28 0.0242(8) 0.0210(8) 0.0289(9) 0.0112(7) -0.0005(7) 0.0029(7)
C29 0.0301(10) 0.0185(8) 0.0396(11) 0.0115(8) -0.0060(8) 0.0022(7)
C30 0.0321(10) 0.0251(9) 0.0489(12) 0.0242(9) -0.0046(9) -0.0038(8)
C31 0.0321(10) 0.0355(11) 0.0431(11) 0.0277(10) 0.0047(9) -0.0014(8)
C32 0.0249(9) 0.0253(9) 0.0316(9) 0.0163(8) 0.0043(7) 0.0000(7)
P1 0.01585(18) 0.01512(18) 0.01846(19) 0.00781(15) 0.00527(15) 0.00463(14)
P2 0.01502(18) 0.01477(18) 0.01738(19) 0.00709(15) 0.00303(15) 0.00126(14)
Ru1 0.01287(9) 0.01299(9) 0.01406(9) 0.00593(6) 0.00474(6) 0.00278(6)
S1A 0.0463(6) 0.0465(6) 0.0437(6) 0.0307(5) 0.0288(5) 0.0137(5)
S1B 0.0288(6) 0.0471(9) 0.0274(6) 0.0175(7) 0.0150(4) 0.0173(6)

loop_
_atom_type_symbol
_atom_type_description
_atom_type_scat_dispersion_real
_atom_type_scat_dispersion_imag
_atom_type_scat_source
C C 0.0181 0.0091 'International Tables Vol C Tables 4.2.6.8 and 6.1.1.4'
H H 0.0000 0.0000 'International Tables Vol C Tables 4.2.6.8 and 6.1.1.4'
P P 0.2955 0.4335 'International Tables Vol C Tables 4.2.6.8 and 6.1.1.4'
Ru Ru 0.0552 3.2960 'International Tables Vol C Tables 4.2.6.8 and 6.1.1.4'
S S 0.3331 0.5567 'International Tables Vol C Tables 4.2.6.8 and 6.1.1.4'

loop_
_exptl_crystal_face_index_h
_exptl_crystal_face_index_k
_exptl_crystal_face_index_l
_exptl_crystal_face_perp_dist
0 -1 1 0.0189
0 1 -1 0.0391
0 -1 0 0.0247
0 1 0 0.0334
0 0 -1 0.0254
0 0 1 0.0129
1 0 0 0.0298
-1 0 0 0.0602
2 -2 -1 0.0367
-1 1 2 0.0311
-4 -5 5 0.0511
5 3 -4 0.0376

loop_
_geom_angle_atom_site_label_1
_geom_angle_atom_site_label_2
_geom_angle_atom_site_label_3
_geom_angle
_geom_angle_site_symmetry_1
_geom_angle_site_symmetry_3
_geom_angle_publ_flag
C2 C1 Ru1 174.66(14) . . ?
C1 C2 C3 173.60(19) . . ?
C2 C3 S1A 122.49(13) . . ?
C2 C3 S1B 121.18(15) . . ?
C4A C3 C2 126.3(3) . . ?
C4A C3 S1A 111.1(3) . . ?
C4B C3 C2 128.9(3) . . ?
C4B C3 S1B 109.9(3) . . ?
C3 C4A H4A 124.7 . . ?
C3 C4A C6 110.7(4) . . ?
C6 C4A H4A 124.7 . . ?
C3 C4B H4B 124.5 . . ?
C3 C4B C5 111.1(5) . . ?
C5 C4B H4B 124.5 . . ?
C4B C5 H5B 127.9 . . ?
C6 C5 C4B 104.1(3) . . ?
C6 C5 H5A 121.5 . . ?
C6 C5 H5B 127.9 . . ?
C6 C5 S1A 116.99(16) . . ?
S1A C5 H5A 121.5 . . ?
C4A C6 H6A 126.3 . . ?
C5 C6 C4A 107.4(2) . . ?
C5 C6 H6A 126.3 . . ?
C5 C6 H6B 120.4 . . ?
C5 C6 S1B 119.17(17) . . ?
S1B C6 H6B 120.4 . . ?
H7A C7 H7B 108.0 . . ?
C8 C7 H7A 109.4 . . ?
C8 C7 H7B 109.4 . . ?
C8 C7 P1 111.37(11) . . ?
P1 C7 H7A 109.4 . . ?
P1 C7 H7B 109.4 . . ?
C7 C8 H8A 110.3 . . ?
C7 C8 H8B 110.3 . . ?
C7 C8 P2 107.28(11) . . ?
H8A C8 H8B 108.5 . . ?
P2 C8 H8A 110.3 . . ?
P2 C8 H8B 110.3 . . ?
C10 C9 P1 120.11(13) . . ?
C14 C9 C10 118.27(16) . . ?
C14 C9 P1 121.33(13) . . ?
C9 C10 H10 119.4 . . ?
C11 C10 C9 121.10(18) . . ?
C11 C10 H10 119.4 . . ?
C10 C11 H11 120.0 . . ?
C12 C11 C10 119.95(19) . . ?
C12 C11 H11 120.0 . . ?
C11 C12 H12 120.3 . . ?
C13 C12 C11 119.46(17) . . ?
C13 C12 H12 120.3 . . ?
C12 C13 H13 119.7 . . ?
C12 C13 C14 120.60(18) . . ?
C14 C13 H13 119.7 . . ?
C9 C14 H14 119.7 . . ?
C13 C14 C9 120.62(18) . . ?
C13 C14 H14 119.7 . . ?
C16 C15 C20 118.69(16) . . ?
C16 C15 P1 120.14(13) . . ?
C20 C15 P1 121.10(14) . . ?
C15 C16 H16 119.6 . . ?
C15 C16 C17 120.82(17) . . ?
C17 C16 H16 119.6 . . ?
C16 C17 H17 120.0 . . ?
C18 C17 C16 120.05(18) . . ?
C18 C17 H17 120.0 . . ?
C17 C18 H18 120.2 . . ?
C19 C18 C17 119.68(17) . . ?
C19 C18 H18 120.2 . . ?
C18 C19 H19 119.9 . . ?
C18 C19 C20 120.27(18) . . ?
C20 C19 H19 119.9 . . ?
C15 C20 H20 119.8 . . ?
C19 C20 C15 120.49(18) . . ?
C19 C20 H20 119.8 . . ?
C22 C21 P2 119.10(13) . . ?
C26 C21 C22 118.60(16) . . ?
C26 C21 P2 122.27(13) . . ?
C21 C22 H22 119.7 . . ?
C23 C22 C21 120.68(18) . . ?
C23 C22 H22 119.7 . . ?
C22 C23 H23 120.0 . . ?
C22 C23 C24 120.00(18) . . ?
C24 C23 H23 120.0 . . ?
C23 C24 H24 120.0 . . ?
C25 C24 C23 119.91(17) . . ?
C25 C24 H24 120.0 . . ?
C24 C25 H25 119.8 . . ?
C24 C25 C26 120.32(18) . . ?
C26 C25 H25 119.8 . . ?
C21 C26 C25 120.49(17) . . ?
C21 C26 H26 119.8 . . ?
C25 C26 H26 119.8 . . ?
C28 C27 P2 120.39(13) . . ?
C32 C27 C28 118.67(16) . . ?
C32 C27 P2 120.92(13) . . ?
C27 C28 H28 119.8 . . ?
C29 C28 C27 120.39(18) . . ?
C29 C28 H28 119.8 . . ?
C28 C29 H29 119.8 . . ?
C30 C29 C28 120.30(19) . . ?
C30 C29 H29 119.8 . . ?
C29 C30 H30 120.1 . . ?
C29 C30 C31 119.74(18) . . ?
C31 C30 H30 120.1 . . ?
C30 C31 H31 119.7 . . ?
C30 C31 C32 120.54(19) . . ?
C32 C31 H31 119.7 . . ?
C27 C32 H32 119.8 . . ?
C31 C32 C27 120.36(18) . . ?
C31 C32 H32 119.8 . . ?
C7 P1 Ru1 109.41(5) . . ?
C9 P1 C7 102.41(8) . . ?
C9 P1 C15 102.99(8) . . ?
C9 P1 Ru1 118.32(5) . . ?
C15 P1 C7 101.50(8) . . ?
C15 P1 Ru1 119.69(6) . . ?
C8 P2 C21 99.47(7) . . ?
C8 P2 Ru1 104.88(5) . . ?
C21 P2 Ru1 124.61(6) . . ?
C27 P2 C8 103.98(8) . . ?
C27 P2 C21 99.44(8) . . ?
C27 P2 Ru1 120.94(5) . . ?
C1 Ru1 C1 180.00(9) . 2_666 ?
C1 Ru1 P1 91.43(4) . 2_666 ?
C1 Ru1 P1 88.57(4) 2_666 2_666 ?
C1 Ru1 P1 88.57(4) . . ?
C1 Ru1 P1 91.43(4) 2_666 . ?
C1 Ru1 P2 98.76(4) 2_666 . ?
C1 Ru1 P2 98.76(4) . 2_666 ?
C1 Ru1 P2 81.24(4) 2_666 2_666 ?
C1 Ru1 P2 81.24(4) . . ?
P1 Ru1 P1 180.00(2) 2_666 . ?
P1 Ru1 P2 98.241(13) 2_666 . ?
P1 Ru1 P2 98.242(13) . 2_666 ?
P1 Ru1 P2 81.758(13) 2_666 2_666 ?
P1 Ru1 P2 81.759(13) . . ?
P2 Ru1 P2 180.0 . 2_666 ?
C5 S1A C3 93.71(11) . . ?
C6 S1B C3 94.11(14) . . ?

loop_
_geom_bond_atom_site_label_1
_geom_bond_atom_site_label_2
_geom_bond_distance
_geom_bond_site_symmetry_2
_geom_bond_publ_flag
C1 C2 1.214(2) . ?
C1 Ru1 2.0506(16) . ?
C2 C3 1.432(2) . ?
C3 C4A 1.377(5) . ?
C3 C4B 1.378(5) . ?
C3 S1A 1.6924(19) . ?
C3 S1B 1.675(2) . ?
C4A H4A 0.9500 . ?
C4A C6 1.534(7) . ?
C4B H4B 0.9500 . ?
C4B C5 1.557(7) . ?
C5 H5A 0.9500 . ?
C5 H5B 0.9500 . ?
C5 C6 1.338(3) . ?
C5 S1A 1.627(2) . ?
C6 H6A 0.9500 . ?
C6 H6B 0.9500 . ?
C6 S1B 1.597(3) . ?
C7 H7A 0.9900 . ?
C7 H7B 0.9900 . ?
C7 C8 1.525(2) . ?
C7 P1 1.8628(17) . ?
C8 H8A 0.9900 . ?
C8 H8B 0.9900 . ?
C8 P2 1.8478(16) . ?
C9 C10 1.393(3) . ?
C9 C14 1.390(2) . ?
C9 P1 1.8384(17) . ?
C10 H10 0.9500 . ?
C10 C11 1.390(3) . ?
C11 H11 0.9500 . ?
C11 C12 1.385(3) . ?
C12 H12 0.9500 . ?
C12 C13 1.381(3) . ?
C13 H13 0.9500 . ?
C13 C14 1.390(3) . ?
C14 H14 0.9500 . ?
C15 C16 1.385(3) . ?
C15 C20 1.395(2) . ?
C15 P1 1.8397(17) . ?
C16 H16 0.9500 . ?
C16 C17 1.393(2) . ?
C17 H17 0.9500 . ?
C17 C18 1.384(3) . ?
C18 H18 0.9500 . ?
C18 C19 1.383(3) . ?
C19 H19 0.9500 . ?
C19 C20 1.391(3) . ?
C20 H20 0.9500 . ?
C21 C22 1.401(2) . ?
C21 C26 1.392(2) . ?
C21 P2 1.8485(17) . ?
C22 H22 0.9500 . ?
C22 C23 1.389(3) . ?
C23 H23 0.9500 . ?
C23 C24 1.389(3) . ?
C24 H24 0.9500 . ?
C24 C25 1.379(3) . ?
C25 H25 0.9500 . ?
C25 C26 1.396(2) . ?
C26 H26 0.9500 . ?
C27 C28 1.400(3) . ?
C27 C32 1.393(3) . ?
C27 P2 1.8341(17) . ?
C28 H28 0.9500 . ?
C28 C29 1.393(3) . ?
C29 H29 0.9500 . ?
C29 C30 1.380(3) . ?
C30 H30 0.9500 . ?
C30 C31 1.382(3) . ?
C31 H31 0.9500 . ?
C31 C32 1.391(3) . ?
C32 H32 0.9500 . ?
P1 Ru1 2.3532(4) . ?
P2 Ru1 2.3621(4) . ?

loop_
_geom_torsion_atom_site_label_1
_geom_torsion_atom_site_label_2
_geom_torsion_atom_site_label_3
_geom_torsion_atom_site_label_4
_geom_torsion
_geom_torsion_site_symmetry_1
_geom_torsion_site_symmetry_2
_geom_torsion_site_symmetry_3
_geom_torsion_site_symmetry_4
_geom_torsion_publ_flag
C2 C3 C4A C6 -172.8(3) . . . . ?
C2 C3 C4B C5 169.8(3) . . . . ?
C2 C3 S1A C5 174.89(18) . . . . ?
C2 C3 S1B C6 -174.53(18) . . . . ?
C3 C4A C6 C5 -3.9(7) . . . . ?
C3 C4B C5 C6 12.8(8) . . . . ?
C4A C3 S1A C5 -1.0(4) . . . . ?
C4B C3 S1B C6 8.2(5) . . . . ?
C4B C5 C6 S1B -7.1(5) . . . . ?
C5 C6 S1B C3 0.0(3) . . . . ?
C6 C5 S1A C3 -1.6(2) . . . . ?
C7 C8 P2 C21 75.35(12) . . . . ?
C7 C8 P2 C27 177.64(11) . . . . ?
C7 C8 P2 Ru1 -54.46(11) . . . . ?
C8 C7 P1 C9 -145.65(12) . . . . ?
C8 C7 P1 C15 108.11(12) . . . . ?
C8 C7 P1 Ru1 -19.31(13) . . . . ?
C9 C10 C11 C12 0.1(3) . . . . ?
C10 C9 C14 C13 0.2(3) . . . . ?
C10 C9 P1 C7 45.03(15) . . . . ?
C10 C9 P1 C15 150.12(14) . . . . ?
C10 C9 P1 Ru1 -75.30(15) . . . . ?
C10 C11 C12 C13 0.3(3) . . . . ?
C11 C12 C13 C14 -0.4(3) . . . . ?
C12 C13 C14 C9 0.2(3) . . . . ?
C14 C9 C10 C11 -0.3(3) . . . . ?
C14 C9 P1 C7 -141.29(14) . . . . ?
C14 C9 P1 C15 -36.20(16) . . . . ?
C14 C9 P1 Ru1 98.37(14) . . . . ?
C15 C16 C17 C18 0.0(3) . . . . ?
C16 C15 C20 C19 -0.5(3) . . . . ?
C16 C15 P1 C7 -122.09(14) . . . . ?
C16 C15 P1 C9 132.13(14) . . . . ?
C16 C15 P1 Ru1 -1.67(16) . . . . ?
C16 C17 C18 C19 -0.5(3) . . . . ?
C17 C18 C19 C20 0.4(3) . . . . ?
C18 C19 C20 C15 0.0(3) . . . . ?
C20 C15 C16 C17 0.4(3) . . . . ?
C20 C15 P1 C7 54.79(16) . . . . ?
C20 C15 P1 C9 -50.99(16) . . . . ?
C20 C15 P1 Ru1 175.22(12) . . . . ?
C21 C22 C23 C24 0.3(3) . . . . ?
C22 C21 C26 C25 -0.7(3) . . . . ?
C22 C21 P2 C8 58.18(15) . . . . ?
C22 C21 P2 C27 -47.83(15) . . . . ?
C22 C21 P2 Ru1 173.74(11) . . . . ?
C22 C23 C24 C25 -0.2(3) . . . . ?
C23 C24 C25 C26 -0.4(3) . . . . ?
C24 C25 C26 C21 0.8(3) . . . . ?
C26 C21 C22 C23 0.1(3) . . . . ?
C26 C21 P2 C8 -120.00(14) . . . . ?
C26 C21 P2 C27 133.99(14) . . . . ?
C26 C21 P2 Ru1 -4.44(17) . . . . ?
C27 C28 C29 C30 0.1(3) . . . . ?
C28 C27 C32 C31 0.0(3) . . . . ?
C28 C27 P2 C8 -141.00(14) . . . . ?
C28 C27 P2 C21 -38.69(15) . . . . ?
C28 C27 P2 Ru1 101.76(14) . . . . ?
C28 C29 C30 C31 0.1(3) . . . . ?
C29 C30 C31 C32 -0.3(3) . . . . ?
C30 C31 C32 C27 0.2(3) . . . . ?
C32 C27 C28 C29 -0.1(3) . . . . ?
C32 C27 P2 C8 40.31(16) . . . . ?
C32 C27 P2 C21 142.62(14) . . . . ?
C32 C27 P2 Ru1 -76.93(15) . . . . ?
P1 C7 C8 P2 46.97(14) . . . . ?
P1 C9 C10 C11 173.52(15) . . . . ?
P1 C9 C14 C13 -173.57(14) . . . . ?
P1 C15 C16 C17 177.38(15) . . . . ?
P1 C15 C20 C19 -177.38(15) . . . . ?
P2 C21 C22 C23 -178.14(14) . . . . ?
P2 C21 C26 C25 177.53(13) . . . . ?
P2 C27 C28 C29 -178.81(14) . . . . ?
P2 C27 C32 C31 178.66(15) . . . . ?
S1A C3 C4A C6 2.9(7) . . . . ?
S1A C5 C6 C4A 3.3(4) . . . . ?
S1B C3 C4B C5 -13.3(8) . . . . ?
